data_7009763
loop_
_publ_author_name
'Evans, Owen R.'
'Lin, Wenbin'

_publ_section_title
;
 Towards rational synthesis of polar solids. Synthesis and X-ray
 structures of cadmium(II) meta-pyridinecarboxylate coordination
 polymers&#x200A;&#x2020;
;
_journal_issue 21
_journal_name_full 'Journal of the Chemical Society, Dalton Transactions'
_journal_page_first 3949
_journal_paper_doi 10.1039/b003441j
_journal_year 2000
_chemical_formula_sum 'C28 H19 Cd N2 O4.5'
_chemical_formula_weight 567.85
_chemical_name_systematic
; 
 ? 
;
_space_group_IT_number 15
_symmetry_space_group_name_Hall '-C 2yc'
_symmetry_space_group_name_H-M 'C 1 2/c 1'
_atom_sites_solution_hydrogens geom
_atom_sites_solution_primary direct
_atom_sites_solution_secondary difmap
_audit_creation_method SHELXL-97
_cell_angle_alpha 90.00
_cell_angle_beta 91.230(3)
_cell_angle_gamma 90.00
_cell_formula_units_Z 8
_cell_length_a 11.4582(17)
_cell_length_b 16.087(2)
_cell_length_c 25.536(4)
_cell_measurement_temperature 198(2)
_cell_volume 4705.9(12)
_computing_structure_refinement 'SHELXL-97 (Sheldrick, 1997)'
_computing_structure_solution 'SHELXS-97 (Sheldrick, 1990)'
_diffrn_ambient_temperature 198(2)
_diffrn_measured_fraction_theta_full 0.684
_diffrn_measured_fraction_theta_max 0.684
_diffrn_radiation_monochromator graphite
_diffrn_radiation_source 'fine-focus sealed tube'
_diffrn_radiation_type MoK\a
_diffrn_radiation_wavelength 0.71073
_diffrn_reflns_av_R_equivalents 0.0639
_diffrn_reflns_av_sigmaI/netI 0.0913
_diffrn_reflns_limit_h_max 14
_diffrn_reflns_limit_h_min -15
_diffrn_reflns_limit_k_max 12
_diffrn_reflns_limit_k_min -21
_diffrn_reflns_limit_l_max 31
_diffrn_reflns_limit_l_min -33
_diffrn_reflns_number 9312
_diffrn_reflns_theta_full 28.27
_diffrn_reflns_theta_max 28.27
_diffrn_reflns_theta_min 2.18
_exptl_absorpt_coefficient_mu 0.969
_exptl_crystal_density_diffrn 1.603
_exptl_crystal_density_method 'not measured'
_exptl_crystal_F_000 2280
_refine_diff_density_max 1.667
_refine_diff_density_min -1.328
_refine_diff_density_rms 0.157
_refine_ls_extinction_method none
_refine_ls_goodness_of_fit_ref 0.980
_refine_ls_hydrogen_treatment mixed
_refine_ls_matrix_type full
_refine_ls_number_parameters 325
_refine_ls_number_reflns 3996
_refine_ls_number_restraints 0
_refine_ls_restrained_S_all 0.980
_refine_ls_R_factor_all 0.1224
_refine_ls_R_factor_gt 0.0661
_refine_ls_shift/su_max 0.000
_refine_ls_shift/su_mean 0.000
_refine_ls_structure_factor_coef Fsqd
_refine_ls_weighting_details 'calc w=1/[\s^2^(Fo^2^)+(0.1276P)^2^+0.0000P] where P=(Fo^2^+2Fc^2^)/3'
_refine_ls_weighting_scheme calc
_refine_ls_wR_factor_gt 0.1733
_refine_ls_wR_factor_ref 0.2034
_reflns_number_gt 2238
_reflns_number_total 3996
_reflns_threshold_expression >2sigma(I)
_cod_data_source_file b003441j.txt
_cod_data_source_block compound2
_cod_original_cell_volume 4705.7(12)
_cod_original_formula_sum 'C28 H19 Cd N2 O4.50'
_cod_database_code 7009763

loop_
_symmetry_equiv_pos_as_xyz
'x, y, z'
'-x, y, -z+1/2'
'x+1/2, y+1/2, z'
'-x+1/2, y+1/2, -z+1/2'
'-x, -y, -z'
'x, -y, z-1/2'
'-x+1/2, -y+1/2, -z'
'x+1/2, -y+1/2, z-1/2'

loop_
_atom_site_label
_atom_site_type_symbol
_atom_site_fract_x
_atom_site_fract_y
_atom_site_fract_z
_atom_site_U_iso_or_equiv
_atom_site_adp_type
_atom_site_occupancy
_atom_site_symmetry_multiplicity
_atom_site_calc_flag
_atom_site_refinement_flags
_atom_site_disorder_assembly
_atom_site_disorder_group
Cd1 Cd 0.84911(5) 0.21012(4) 0.72151(2) 0.0367(2) Uani 1 1 d . . .
O5 O 1.0000 0.2960(6) 0.7500 0.043(2) Uani 1 2 d S . .
O3 O 0.8496(5) 0.2900(4) 0.6457(2) 0.0466(16) Uani 1 1 d . . .
O1 O 0.8261(5) 0.1191(4) 0.7890(2) 0.0389(14) Uani 1 1 d . . .
C3 C 0.7838(7) 0.0149(6) 0.8776(3) 0.043(2) Uani 1 1 d . . .
H3 H 0.7436 -0.0020 0.8464 0.051 Uiso 1 1 calc R . .
C1 C 0.9052(7) 0.1137(5) 0.8243(3) 0.0315(19) Uani 1 1 d . . .
C2 C 0.8711(6) 0.0739(5) 0.8755(3) 0.0308(18) Uani 1 1 d . . .
C7 C 0.9306(7) 0.0962(6) 0.9218(4) 0.042(2) Uani 1 1 d . . .
H7 H 0.9930 0.1350 0.9204 0.050 Uiso 1 1 calc R . .
C6 C 0.9007(7) 0.0634(6) 0.9691(3) 0.041(2) Uani 1 1 d . . .
H6 H 0.9415 0.0808 1.0000 0.049 Uiso 1 1 calc R . .
C5 C 0.8120(7) 0.0053(5) 0.9728(3) 0.039(2) Uani 1 1 d . . .
O4 O 1.0147(7) 0.3624(5) 0.6596(3) 0.065(2) Uani 1 1 d . . .
C15 C 0.9424(8) 0.3227(6) 0.6306(4) 0.046(2) Uani 1 1 d . . .
C17 C 0.9021(8) 0.2697(6) 0.5390(4) 0.047(2) Uani 1 1 d . . .
H17 H 0.8260 0.2543 0.5494 0.056 Uiso 1 1 calc R . .
C16 C 0.9759(8) 0.3105(6) 0.5745(4) 0.042(2) Uani 1 1 d . . .
C4 C 0.7545(7) -0.0203(6) 0.9262(4) 0.044(2) Uani 1 1 d . . .
H4 H 0.6955 -0.0617 0.9276 0.052 Uiso 1 1 calc R . .
O2 O 1.0089(5) 0.1349(4) 0.8207(3) 0.0519(18) Uani 1 1 d . . .
C18 C 0.9370(8) 0.2515(6) 0.4894(4) 0.044(2) Uani 1 1 d . . .
H18 H 0.8842 0.2241 0.4660 0.053 Uiso 1 1 calc R . .
C21 C 1.0837(8) 0.3356(7) 0.5577(4) 0.053(3) Uani 1 1 d . . .
H21 H 1.1345 0.3655 0.5808 0.063 Uiso 1 1 calc R . .
N1 N 0.7082(6) -0.1338(5) 1.1751(3) 0.0383(17) Uani 1 1 d . . .
C9 C 0.6733(7) -0.0475(6) 1.0389(3) 0.037(2) Uani 1 1 d . . .
H9 H 0.6121 -0.0474 1.0132 0.044 Uiso 1 1 calc R . .
C14 C 0.7279(7) -0.1129(6) 1.1257(3) 0.040(2) Uani 1 1 d . . .
H14 H 0.8017 -0.1260 1.1116 0.048 Uiso 1 1 calc R . .
C10 C 0.6458(7) -0.0725(5) 1.0937(4) 0.039(2) Uani 1 1 d . . .
C11 C 0.5403(8) -0.0560(7) 1.1155(4) 0.056(3) Uani 1 1 d . . .
H11 H 0.4813 -0.0286 1.0953 0.067 Uiso 1 1 calc R . .
C8 C 0.7799(7) -0.0252(6) 1.0247(3) 0.044(2) Uani 1 1 d . . .
H8 H 0.8406 -0.0295 1.0504 0.053 Uiso 1 1 calc R . .
C13 C 0.6060(8) -0.1165(7) 1.1948(4) 0.054(3) Uani 1 1 d . . .
H13 H 0.5924 -0.1309 1.2302 0.064 Uiso 1 1 calc R . .
C12 C 0.5184(9) -0.0785(8) 1.1666(5) 0.078(4) Uani 1 1 d . . .
H12 H 0.4447 -0.0680 1.1816 0.093 Uiso 1 1 calc R . .
N2 N 1.2235(6) 0.1994(5) 0.2658(3) 0.0414(18) Uani 1 1 d . . .
C28 C 1.1727(8) 0.2190(6) 0.3114(4) 0.047(2) Uani 1 1 d . . .
H28 H 1.1821 0.2742 0.3241 0.056 Uiso 1 1 calc R . .
C24 C 1.1085(8) 0.1649(6) 0.3407(4) 0.046(2) Uani 1 1 d . . .
C26 C 1.1535(8) 0.0625(6) 0.2763(4) 0.056(3) Uani 1 1 d . . .
H26 H 1.1480 0.0075 0.2629 0.067 Uiso 1 1 calc R . .
C25 C 1.0989(8) 0.0833(6) 0.3215(4) 0.055(3) Uani 1 1 d . . .
H25 H 1.0550 0.0430 0.3399 0.066 Uiso 1 1 calc R . .
C22 C 1.0949(8) 0.2503(7) 0.4206(4) 0.052(2) Uani 1 1 d . . .
H22 H 1.1584 0.2822 0.4082 0.062 Uiso 1 1 calc R . .
C27 C 1.2161(8) 0.1217(7) 0.2505(4) 0.056(3) Uani 1 1 d . . .
H27 H 1.2563 0.1056 0.2199 0.067 Uiso 1 1 calc R . .
C23 C 1.0542(9) 0.1888(7) 0.3897(4) 0.058(3) Uani 1 1 d . . .
H23 H 0.9867 0.1594 0.4002 0.070 Uiso 1 1 calc R . .
C19 C 1.0488(8) 0.2723(5) 0.4725(4) 0.040(2) Uani 1 1 d . . .
C20 C 1.1185(9) 0.3173(7) 0.5071(4) 0.055(3) Uani 1 1 d . . .
H20 H 1.1925 0.3363 0.4959 0.066 Uiso 1 1 calc R . .
H5 H 1.009(6) 0.334(5) 0.721(3) 0.03(2) Uiso 1 1 d . . .

loop_
_atom_site_aniso_label
_atom_site_aniso_U_11
_atom_site_aniso_U_22
_atom_site_aniso_U_33
_atom_site_aniso_U_23
_atom_site_aniso_U_13
_atom_site_aniso_U_12
Cd1 0.0445(4) 0.0466(4) 0.0191(3) 0.0001(3) 0.0068(2) 0.0028(3)
O5 0.046(6) 0.056(6) 0.025(5) 0.000 0.006(4) 0.000
O3 0.060(4) 0.059(4) 0.021(3) 0.007(3) 0.012(3) 0.001(3)
O1 0.052(4) 0.044(4) 0.020(3) 0.003(3) 0.000(2) 0.003(3)
C3 0.047(6) 0.057(6) 0.023(5) 0.003(4) -0.005(3) -0.006(4)
C1 0.035(5) 0.034(5) 0.026(5) 0.002(4) 0.009(3) 0.003(3)
C2 0.028(4) 0.041(5) 0.023(4) 0.005(4) 0.002(3) 0.003(3)
C7 0.034(5) 0.056(6) 0.035(5) -0.005(4) 0.000(4) -0.006(4)
C6 0.047(6) 0.050(6) 0.027(5) 0.000(4) -0.004(4) -0.004(4)
C5 0.053(6) 0.037(5) 0.026(5) 0.005(4) 0.002(4) -0.005(4)
O4 0.104(6) 0.070(5) 0.022(4) 0.001(4) 0.012(3) -0.024(4)
C15 0.057(7) 0.047(5) 0.035(6) 0.004(5) 0.012(4) 0.008(5)
C17 0.049(6) 0.058(7) 0.034(6) 0.013(4) 0.009(4) 0.003(4)
C16 0.048(6) 0.048(6) 0.031(5) 0.006(4) 0.011(4) 0.003(4)
C4 0.032(5) 0.056(6) 0.042(6) 0.012(4) 0.003(4) -0.012(4)
O2 0.046(4) 0.071(5) 0.040(4) 0.013(4) 0.013(3) -0.011(3)
C18 0.043(6) 0.058(6) 0.030(5) -0.001(4) -0.001(4) 0.009(4)
C21 0.050(6) 0.068(7) 0.040(6) -0.002(5) 0.012(4) -0.003(5)
N1 0.037(4) 0.055(5) 0.023(4) 0.004(3) 0.005(3) 0.000(3)
C9 0.037(5) 0.045(5) 0.028(5) 0.007(4) 0.004(3) -0.005(4)
C14 0.044(6) 0.048(5) 0.028(5) 0.002(4) 0.006(4) 0.000(4)
C10 0.043(6) 0.042(5) 0.033(5) 0.007(4) 0.007(4) -0.003(4)
C11 0.057(7) 0.065(7) 0.047(7) 0.021(5) 0.018(5) 0.016(5)
C8 0.038(5) 0.069(7) 0.024(5) 0.007(4) 0.000(3) -0.003(4)
C13 0.044(6) 0.077(7) 0.040(6) 0.009(5) 0.019(4) 0.016(5)
C12 0.049(7) 0.119(11) 0.066(9) 0.030(7) 0.034(6) 0.026(6)
N2 0.053(5) 0.046(5) 0.025(4) -0.002(3) 0.014(3) -0.004(3)
C28 0.075(7) 0.042(6) 0.024(5) -0.001(4) 0.014(4) -0.011(4)
C24 0.056(6) 0.050(6) 0.031(5) -0.003(4) 0.011(4) -0.008(4)
C26 0.067(7) 0.050(6) 0.050(7) -0.009(5) 0.018(5) -0.015(5)
C25 0.057(6) 0.063(7) 0.045(6) -0.012(5) 0.018(4) -0.027(5)
C22 0.065(7) 0.059(6) 0.032(6) -0.002(5) 0.018(4) -0.008(5)
C27 0.071(7) 0.058(7) 0.038(6) -0.007(5) 0.022(5) -0.013(5)
C23 0.075(7) 0.063(7) 0.037(6) -0.007(5) 0.023(5) -0.026(5)
C19 0.046(6) 0.049(6) 0.026(5) 0.006(4) 0.008(4) 0.005(4)
C20 0.063(7) 0.057(6) 0.045(7) -0.013(5) 0.015(5) -0.020(5)

loop_
_atom_type_symbol
_atom_type_description
_atom_type_scat_dispersion_real
_atom_type_scat_dispersion_imag
_atom_type_scat_source
C C 0.0033 0.0016 'International Tables Vol C Tables 4.2.6.8 and 6.1.1.4'
H H 0.0000 0.0000 'International Tables Vol C Tables 4.2.6.8 and 6.1.1.4'
N N 0.0061 0.0033 'International Tables Vol C Tables 4.2.6.8 and 6.1.1.4'
O O 0.0106 0.0060 'International Tables Vol C Tables 4.2.6.8 and 6.1.1.4'
Cd Cd -0.8075 1.2024 'International Tables Vol C Tables 4.2.6.8 and 6.1.1.4'

loop_
_geom_angle_atom_site_label_1
_geom_angle_atom_site_label_2
_geom_angle_atom_site_label_3
_geom_angle
_geom_angle_site_symmetry_1
_geom_angle_site_symmetry_3
_geom_angle_publ_flag
O1 Cd1 O2 96.3(2) . 2_756 ?
O1 Cd1 O5 104.06(19) . . ?
O2 Cd1 O5 86.0(2) 2_756 . ?
O1 Cd1 O3 170.7(2) . . ?
O2 Cd1 O3 83.5(2) 2_756 . ?
O5 Cd1 O3 85.2(2) . . ?
O1 Cd1 N1 87.5(2) . 6 ?
O2 Cd1 N1 88.5(2) 2_756 6 ?
O5 Cd1 N1 167.71(18) . 6 ?
O3 Cd1 N1 83.2(2) . 6 ?
O1 Cd1 N2 87.3(2) . 8_456 ?
O2 Cd1 N2 172.4(3) 2_756 8_456 ?
O5 Cd1 N2 86.6(2) . 8_456 ?
O3 Cd1 N2 94.0(2) . 8_456 ?
N1 Cd1 N2 98.3(3) 6 8_456 ?
Cd1 O5 Cd1 106.8(4) . 2_756 ?
C15 O3 Cd1 120.4(6) . . ?
C1 O1 Cd1 119.3(5) . . ?
C2 C3 C4 119.7(8) . . ?
O2 C1 O1 126.7(8) . . ?
O2 C1 C2 116.5(7) . . ?
O1 C1 C2 116.8(7) . . ?
C3 C2 C7 118.9(8) . . ?
C3 C2 C1 121.7(7) . . ?
C7 C2 C1 119.4(7) . . ?
C6 C7 C2 121.4(8) . . ?
C7 C6 C5 121.1(8) . . ?
C6 C5 C4 118.1(8) . . ?
C6 C5 C8 119.0(8) . . ?
C4 C5 C8 122.9(8) . . ?
O3 C15 O4 125.2(9) . . ?
O3 C15 C16 118.3(9) . . ?
O4 C15 C16 116.4(8) . . ?
C18 C17 C16 121.3(9) . . ?
C21 C16 C17 118.2(9) . . ?
C21 C16 C15 120.5(9) . . ?
C17 C16 C15 121.3(8) . . ?
C5 C4 C3 120.7(8) . . ?
C1 O2 Cd1 149.6(6) . 2_756 ?
C17 C18 C19 121.4(9) . . ?
C16 C21 C20 120.3(9) . . ?
C13 N1 C14 118.7(8) . . ?
C13 N1 Cd1 122.0(6) . 6_556 ?
C14 N1 Cd1 119.0(5) . 6_556 ?
C8 C9 C10 122.7(8) . . ?
N1 C14 C10 123.2(8) . . ?
C11 C10 C14 116.3(9) . . ?
C11 C10 C9 122.3(8) . . ?
C14 C10 C9 121.4(8) . . ?
C10 C11 C12 120.9(10) . . ?
C9 C8 C5 125.9(8) . . ?
N1 C13 C12 122.9(10) . . ?
C13 C12 C11 118.0(9) . . ?
C27 N2 C28 116.9(8) . . ?
C27 N2 Cd1 118.8(6) . 8 ?
C28 N2 Cd1 123.3(6) . 8 ?
N2 C28 C24 124.6(9) . . ?
C28 C24 C25 116.3(9) . . ?
C28 C24 C23 122.9(9) . . ?
C25 C24 C23 120.8(8) . . ?
C25 C26 C27 119.4(10) . . ?
C26 C25 C24 119.3(9) . . ?
C23 C22 C19 125.1(9) . . ?
N2 C27 C26 123.4(9) . . ?
C22 C23 C24 123.2(9) . . ?
C20 C19 C18 116.6(8) . . ?
C20 C19 C22 118.9(8) . . ?
C18 C19 C22 124.5(9) . . ?
C19 C20 C21 122.0(9) . . ?

loop_
_geom_bond_atom_site_label_1
_geom_bond_atom_site_label_2
_geom_bond_distance
_geom_bond_site_symmetry_2
_geom_bond_publ_flag
Cd1 O1 2.280(6) . ?
Cd1 O2 2.313(6) 2_756 ?
Cd1 O5 2.318(6) . ?
Cd1 O3 2.322(6) . ?
Cd1 N1 2.331(7) 6 ?
Cd1 N2 2.353(7) 8_456 ?
O5 Cd1 2.318(6) 2_756 ?
O3 C15 1.256(11) . ?
O1 C1 1.268(10) . ?
C3 C2 1.381(12) . ?
C3 C4 1.413(12) . ?
C1 O2 1.242(9) . ?
C1 C2 1.513(11) . ?
C2 C7 1.400(12) . ?
C7 C6 1.369(12) . ?
C6 C5 1.386(11) . ?
C5 C4 1.408(12) . ?
C5 C8 1.467(11) . ?
O4 C15 1.271(12) . ?
C15 C16 1.503(13) . ?
C17 C18 1.367(13) . ?
C17 C16 1.390(14) . ?
C16 C21 1.377(12) . ?
O2 Cd1 2.313(6) 2_756 ?
C18 C19 1.402(12) . ?
C21 C20 1.393(13) . ?
N1 C13 1.314(10) . ?
N1 C14 1.329(11) . ?
N1 Cd1 2.331(7) 6_556 ?
C9 C8 1.331(11) . ?
C9 C10 1.497(12) . ?
C14 C10 1.394(12) . ?
C10 C11 1.368(12) . ?
C11 C12 1.381(14) . ?
C13 C12 1.367(15) . ?
N2 C27 1.312(11) . ?
N2 C28 1.351(11) . ?
N2 Cd1 2.353(7) 8 ?
C28 C24 1.371(12) . ?
C24 C25 1.405(13) . ?
C24 C23 1.462(13) . ?
C26 C25 1.368(12) . ?
C26 C27 1.370(13) . ?
C22 C23 1.344(14) . ?
C22 C19 1.479(12) . ?
C19 C20 1.383(14) . ?
